data_1568866
loop_
_publ_author_name
'Urlep, Matic'
'Cerkovnik, Janez'
'Lozin\<sek, Matic'

_publ_section_title
;
 Trimethylphosphine oxide dihydrate
;
_journal_coeditor_code HB4428
_journal_issue 4
_journal_name_full IUCrData
_journal_paper_doi 10.1107/S2414314623003140
_journal_volume 8
_journal_year 2023
_chemical_formula_iupac 'C3 H9 O P, 2H2 O'
_chemical_formula_moiety 'C3 H9 O P, 2(H2 O)'
_chemical_formula_sum 'C3 H13 O3 P'
_chemical_formula_weight 128.10
_chemical_name_common
;
Trimethylphosphine oxide dihydrate
;
_chemical_name_systematic
;
(Dimethylphosphoryl)methane dihydrate
;
_space_group_crystal_system orthorhombic
_space_group_IT_number 61
_space_group_name_Hall '-P 2ac 2ab'
_space_group_name_H-M_alt 'P b c a'
_atom_sites_solution_hydrogens difmap
_atom_sites_solution_primary dual
_audit_creation_method
;
Olex2 1.5
(compiled 2023.02.24 svn.rf166f9f3 for OlexSys, GUI svn.r6725)
;
_cell_angle_alpha 90
_cell_angle_beta 90
_cell_angle_gamma 90
_cell_formula_units_Z 8
_cell_length_a 9.33514(8)
_cell_length_b 11.39118(9)
_cell_length_c 13.23961(11)
_cell_measurement_reflns_used 18569
_cell_measurement_temperature 150.00(10)
_cell_measurement_theta_max 75.3800
_cell_measurement_theta_min 3.3010
_cell_volume 1407.88(2)
_computing_cell_refinement
;
CrysAlisPro (Rigaku OD, 2023)
;
_computing_data_collection
;
CrysAlisPro (Rigaku OD, 2023)
;
_computing_data_reduction
;
CrysAlisPro (Rigaku OD, 2023)
;
_computing_molecular_graphics
;
Olex2 1.5 (Dolomanov <i>et al.</i>,  2009), DIAMOND (Brandenburg,
2005)
;
_computing_publication_material
;
Olex2 1.5 (Dolomanov <i>et al.</i>,  2009), publCIF (Westrip,
2010)
;
_computing_structure_refinement
;
<i>SHELXL2019/2</i> (Sheldrick, 2015b)
;
_computing_structure_solution
;
<i>SHELXT2018/2</i> (Sheldrick, 2015a)
;
_diffrn_ambient_temperature 150.00(10)
_diffrn_detector 'CCD plate'
_diffrn_detector_area_resol_mean 5.2466
_diffrn_measured_fraction_theta_full 0.995
_diffrn_measured_fraction_theta_max 0.992
_diffrn_measurement_device 'four-circle diffractometer'
_diffrn_measurement_device_type 'SuperNova, Dual, Cu at home/near, Atlas'
_diffrn_measurement_method '\w scans'
_diffrn_radiation_monochromator mirror
_diffrn_radiation_probe x-ray
_diffrn_radiation_type 'Cu K\a'
_diffrn_radiation_wavelength 1.54184
_diffrn_reflns_av_R_equivalents 0.0230
_diffrn_reflns_av_unetI/netI 0.0076
_diffrn_reflns_limit_h_max 11
_diffrn_reflns_limit_h_min -11
_diffrn_reflns_limit_k_max 14
_diffrn_reflns_limit_k_min -14
_diffrn_reflns_limit_l_max 16
_diffrn_reflns_limit_l_min -16
_diffrn_reflns_number 24977
_diffrn_reflns_theta_full 67.684
_diffrn_reflns_theta_max 75.512
_diffrn_reflns_theta_min 6.985
_diffrn_source 'micro-focus sealed X-ray tube'
_exptl_absorpt_coefficient_mu 2.881
_exptl_absorpt_correction_T_max 1.000
_exptl_absorpt_correction_T_min 0.299
_exptl_absorpt_correction_type gaussian
_exptl_absorpt_process_details
;
(CrysalisPro; Rigaku OD, 2023)
;
_exptl_crystal_colour colourless
_exptl_crystal_density_diffrn 1.209
_exptl_crystal_description block
_exptl_crystal_F_000 560
_exptl_crystal_size_max 0.704
_exptl_crystal_size_mid 0.242
_exptl_crystal_size_min 0.131
_refine_diff_density_max 0.272
_refine_diff_density_min -0.237
_refine_ls_extinction_coef 0.0019(4)
_refine_ls_extinction_expression Fc^*^=kFc[1+0.001xFc^2^\l^3^/sin(2\q)]^-1/4^
_refine_ls_extinction_method
;
<i>SHELXL2019/2</i> (Sheldrick, 2015b)
;
_refine_ls_goodness_of_fit_ref 1.042
_refine_ls_hydrogen_treatment refall
_refine_ls_matrix_type full
_refine_ls_number_parameters 117
_refine_ls_number_reflns 1451
_refine_ls_number_restraints 0
_refine_ls_restrained_S_all 1.042
_refine_ls_R_factor_all 0.0212
_refine_ls_R_factor_gt 0.0208
_refine_ls_shift/su_max 0.001
_refine_ls_shift/su_mean 0.000
_refine_ls_structure_factor_coef Fsqd
_refine_ls_weighting_details 'w=1/[\s^2^(Fo^2^)+(0.0320P)^2^+0.4017P] where P=(Fo^2^+2Fc^2^)/3'
_refine_ls_weighting_scheme calc
_refine_ls_wR_factor_gt 0.0571
_refine_ls_wR_factor_ref 0.0574
_reflns_number_gt 1417
_reflns_number_total 1451
_reflns_threshold_expression 'I > 2\s(I)'
_cod_data_source_file hb4428.cif
_cod_data_source_block I
_cod_database_code 1568866
_shelx_space_group_comment
;
The symmetry employed for this shelxl refinement is uniquely defined
by the following loop, which should always be used as a source of
symmetry information in preference to the above space-group names.
They are only intended as comments.
;
_shelx_estimated_absorpt_t_min 0.236
_shelx_estimated_absorpt_t_max 0.704

loop_
_space_group_symop_operation_xyz
'x, y, z'
'-x+1/2, -y, z+1/2'
'-x, y+1/2, -z+1/2'
'x+1/2, -y+1/2, -z'
'-x, -y, -z'
'x-1/2, y, -z-1/2'
'x, -y-1/2, z-1/2'
'-x-1/2, y-1/2, z'

loop_
_atom_site_type_symbol
_atom_site_label
_atom_site_fract_x
_atom_site_fract_y
_atom_site_fract_z
_atom_site_U_iso_or_equiv
_atom_site_adp_type
_atom_site_calc_flag
_atom_site_occupancy
_atom_site_disorder_assembly
_atom_site_disorder_group
P P1 0.29293(2) 0.43133(2) 0.43709(2) 0.01874(11) Uani d 1 . .
O O3 0.38810(7) 0.33831(6) 0.48229(5) 0.02332(17) Uani d 1 . .
O O1 0.50092(9) 0.18661(7) 0.33846(6) 0.02949(19) Uani d 1 . .
O O2 0.30184(8) 0.28005(8) 0.68067(6) 0.0309(2) Uani d 1 . .
C C3 0.12748(12) 0.37348(12) 0.39205(10) 0.0361(3) Uani d 1 . .
C C1 0.25087(15) 0.54386(11) 0.52559(9) 0.0360(3) Uani d 1 . .
C C2 0.37390(13) 0.50121(11) 0.33118(9) 0.0363(3) Uani d 1 . .
H H1 0.4749(17) 0.2314(14) 0.3820(13) 0.049(4) Uiso d 1 . .
H H3 0.3357(17) 0.2929(13) 0.6272(13) 0.044(4) Uiso d 1 . .
H H1A 0.1928(16) 0.6023(14) 0.4936(12) 0.049(4) Uiso d 1 . .
H H3A 0.0705(17) 0.4349(13) 0.3682(13) 0.049(4) Uiso d 1 . .
H H2 0.5911(19) 0.2011(13) 0.3261(11) 0.048(4) Uiso d 1 . .
H H3B 0.0772(19) 0.3342(15) 0.4489(14) 0.062(5) Uiso d 1 . .
H H4 0.3659(17) 0.2931(12) 0.7231(12) 0.042(4) Uiso d 1 . .
H H2A 0.3129(17) 0.5592(14) 0.3018(13) 0.050(4) Uiso d 1 . .
H H3C 0.148(2) 0.3195(15) 0.3342(15) 0.068(5) Uiso d 1 . .
H H2B 0.395(2) 0.4400(15) 0.2808(14) 0.063(5) Uiso d 1 . .
H H1C 0.2035(16) 0.5079(16) 0.5804(12) 0.055(5) Uiso d 1 . .
H H2C 0.457(2) 0.5422(15) 0.3541(14) 0.066(5) Uiso d 1 . .
H H1B 0.337(2) 0.5830(16) 0.5464(14) 0.067(5) Uiso d 1 . .

loop_
_atom_site_aniso_label
_atom_site_aniso_U_11
_atom_site_aniso_U_22
_atom_site_aniso_U_33
_atom_site_aniso_U_12
_atom_site_aniso_U_13
_atom_site_aniso_U_23
P1 0.01726(15) 0.02106(16) 0.01790(16) 0.00154(8) 0.00075(7) 0.00121(8)
O3 0.0247(3) 0.0246(3) 0.0206(3) 0.0062(3) 0.0018(2) 0.0022(3)
O1 0.0265(4) 0.0370(4) 0.0249(4) 0.0048(3) 0.0004(3) -0.0075(3)
O2 0.0240(4) 0.0472(5) 0.0214(4) -0.0027(3) 0.0013(3) 0.0014(3)
C3 0.0252(5) 0.0464(7) 0.0366(6) -0.0071(5) -0.0062(5) 0.0026(5)
C1 0.0422(7) 0.0322(5) 0.0336(6) 0.0156(5) -0.0049(6) -0.0071(5)
C2 0.0336(6) 0.0393(6) 0.0359(6) 0.0022(5) 0.0068(5) 0.0174(5)

loop_
_atom_type_symbol
_atom_type_description
_atom_type_scat_dispersion_real
_atom_type_scat_dispersion_imag
_atom_type_scat_source
C C 0.0181 0.0091 'International Tables Vol C Tables 4.2.6.8 and 6.1.1.4'
H H 0.0000 0.0000 'International Tables Vol C Tables 4.2.6.8 and 6.1.1.4'
O O 0.0492 0.0322 'International Tables Vol C Tables 4.2.6.8 and 6.1.1.4'
P P 0.2955 0.4335 'International Tables Vol C Tables 4.2.6.8 and 6.1.1.4'

loop_
_exptl_crystal_face_index_h
_exptl_crystal_face_index_k
_exptl_crystal_face_index_l
_exptl_crystal_face_perp_dist
2 1 -2 0.3209
2 -1 -2 0.3769
-1 0 1 0.3280
-1 0 -2 0.0410
1 0 2 0.0902
1 1 -1 0.2875
0 -1 0 0.1329
1 0 1 0.1447
-1 -7 1 0.1201
1 7 -1 0.1399
2 -6 4 0.1131
-1 2 -8 0.1425
3 4 6 0.0869
3 2 7 0.0705
0 7 2 0.1240
-3 -4 -5 0.0755
-2 6 -5 0.0836
5 2 4 0.1761
6 1 -2 0.3155
-2 6 -4 0.0721
0 -7 1 0.1246

loop_
_geom_angle_atom_site_label_1
_geom_angle_atom_site_label_2
_geom_angle_atom_site_label_3
_geom_angle_site_symmetry_1
_geom_angle_site_symmetry_3
_geom_angle
_geom_angle_publ_flag
O3 P1 C3 . . 112.58(5) ?
O3 P1 C1 . . 112.02(5) ?
O3 P1 C2 . . 112.13(5) ?
C1 P1 C3 . . 107.18(7) ?
C1 P1 C2 . . 106.85(7) ?
C2 P1 C3 . . 105.64(6) ?
H1 O1 H2 . . 107.7(14) ?
H3 O2 H4 . . 106.5(15) ?
P1 C3 H3A . . 109.3(9) ?
P1 C3 H3B . . 108.8(10) ?
P1 C3 H3C . . 108.3(11) ?
H3A C3 H3B . . 108.9(14) ?
H3A C3 H3C . . 108.2(14) ?
H3B C3 H3C . . 113.3(13) ?
P1 C1 H1A . . 109.6(10) ?
P1 C1 H1C . . 107.3(11) ?
P1 C1 H1B . . 109.7(11) ?
H1A C1 H1C . . 112.1(13) ?
H1A C1 H1B . . 106.2(14) ?
H1C C1 H1B . . 112.0(15) ?
P1 C2 H2A . . 112.1(10) ?
P1 C2 H2B . . 107.6(10) ?
P1 C2 H2C . . 108.3(11) ?
H2A C2 H2B . . 109.5(14) ?
H2A C2 H2C . . 106.1(13) ?
H2B C2 H2C . . 113.3(15) ?

loop_
_geom_bond_atom_site_label_1
_geom_bond_atom_site_label_2
_geom_bond_site_symmetry_2
_geom_bond_distance
_geom_bond_publ_flag
P1 O3 . 1.5067(7) ?
P1 C3 . 1.7819(11) ?
P1 C1 . 1.7805(12) ?
P1 C2 . 1.7809(11) ?
O1 H1 . 0.807(17) ?
O1 H2 . 0.873(18) ?
O2 H3 . 0.789(18) ?
O2 H4 . 0.834(17) ?
C3 H3A . 0.934(16) ?
C3 H3B . 0.993(18) ?
C3 H3C . 1.001(19) ?
C1 H1A . 0.957(17) ?
C1 H1C . 0.943(17) ?
C1 H1B . 0.96(2) ?
C2 H2A . 0.955(17) ?
C2 H2B . 0.985(18) ?
C2 H2C . 0.958(19) ?

loop_
_geom_hbond_atom_site_label_D
_geom_hbond_atom_site_label_H
_geom_hbond_atom_site_label_A
_geom_hbond_site_symmetry_A
_geom_hbond_distance_DH
_geom_hbond_distance_HA
_geom_hbond_distance_DA
_geom_hbond_angle_DHA
_geom_hbond_publ_flag
O1 H1 O3 . 0.807(17) 1.976(18) 2.7787(10) 173.2(16) yes
O2 H3 O3 . 0.789(18) 2.046(18) 2.8261(11) 169.7(15) yes
O1 H2 O2 4_556 0.873(18) 1.981(18) 2.8460(12) 170.6(14) yes
O2 H4 O1 7_566 0.834(17) 1.993(17) 2.8218(11) 172.0(14) yes
